data_8106469
loop_
_publ_author_name
'Belay, Alebel N.'
'Venter, Johan A.'
'Roodt, Andreas'

_publ_section_title
;
 The crystal structure of triphenylphosphineoxide --
 2,5-dichloro-3,6-dihydroxycyclohexa-2,5-diene-1,4-dione (2/1),
 C42H32Cl2O6P2
;
_journal_issue 2
_journal_name_full 'Zeitschrift f\"ur Kristallographie - New Crystal Structures'
_journal_page_first 163
_journal_page_last 164
_journal_paper_doi 10.1515/ncrs-2016-0064
_journal_volume 232
_journal_year 2017
_chemical_formula_moiety 'C18 H15 O P, 0.5(C6 H2 Cl2 O4)'
_chemical_formula_sum 'C21 H16 Cl O3 P'
_chemical_formula_weight 382.76
_space_group_IT_number 2
_space_group_name_Hall '-P 1'
_space_group_name_H-M_alt 'P -1'
_symmetry_cell_setting triclinic
_symmetry_space_group_name_H-M 'P -1'
_atom_sites_solution_hydrogens geom
_atom_sites_solution_primary direct
_atom_sites_solution_secondary difmap
_cell_angle_alpha 69.887(6)
_cell_angle_beta 77.758(6)
_cell_angle_gamma 74.915(6)
_cell_formula_units_Z 2
_cell_length_a 8.4669(12)
_cell_length_b 9.7245(14)
_cell_length_c 12.2425(17)
_cell_measurement_reflns_used 9730
_cell_measurement_temperature 100(2)
_cell_measurement_theta_max 28.30
_cell_measurement_theta_min 3.82
_cell_volume 905.5(2)
_computing_cell_refinement 'Bruker SAINT'
_computing_data_collection 'Bruker APEX2'
_computing_data_reduction 'Bruker SAINT'
_computing_molecular_graphics 'Bruker SHELXTL'
_computing_publication_material 'Bruker SHELXTL'
_computing_structure_refinement 'SHELXL-97 (Sheldrick, 2008)'
_computing_structure_solution 'SHELXS-97 (Sheldrick 2008)'
_diffrn_ambient_temperature 100(2)
_diffrn_measured_fraction_theta_full 0.996
_diffrn_measured_fraction_theta_max 0.996
_diffrn_measurement_device_type 'Bruker APEX-II CCD'
_diffrn_measurement_method '\f and \w scans'
_diffrn_radiation_monochromator graphite
_diffrn_radiation_source 'fine-focus sealed tube'
_diffrn_radiation_type MoK\a
_diffrn_radiation_wavelength 0.71073
_diffrn_reflns_av_R_equivalents 0.0420
_diffrn_reflns_av_sigmaI/netI 0.0195
_diffrn_reflns_limit_h_max 11
_diffrn_reflns_limit_h_min -11
_diffrn_reflns_limit_k_max 12
_diffrn_reflns_limit_k_min -12
_diffrn_reflns_limit_l_max 16
_diffrn_reflns_limit_l_min -16
_diffrn_reflns_number 33481
_diffrn_reflns_theta_full 28.00
_diffrn_reflns_theta_max 28.00
_diffrn_reflns_theta_min 2.94
_exptl_absorpt_coefficient_mu 0.317
_exptl_absorpt_correction_T_max 0.7457
_exptl_absorpt_correction_T_min 0.7077
_exptl_absorpt_correction_type multi-scan
_exptl_crystal_colour orange
_exptl_crystal_density_diffrn 1.404
_exptl_crystal_density_method 'not measured'
_exptl_crystal_description plate
_exptl_crystal_F_000 396
_exptl_crystal_size_max 0.537
_exptl_crystal_size_mid 0.316
_exptl_crystal_size_min 0.251
_refine_diff_density_max 0.381
_refine_diff_density_min -0.343
_refine_diff_density_rms 0.067
_refine_ls_extinction_method none
_refine_ls_goodness_of_fit_ref 1.088
_refine_ls_hydrogen_treatment mixed
_refine_ls_matrix_type full
_refine_ls_number_parameters 239
_refine_ls_number_reflns 4352
_refine_ls_number_restraints 0
_refine_ls_restrained_S_all 1.088
_refine_ls_R_factor_all 0.0312
_refine_ls_R_factor_gt 0.0295
_refine_ls_shift/su_max 0.001
_refine_ls_shift/su_mean 0.000
_refine_ls_structure_factor_coef Fsqd
_refine_ls_weighting_details 'calc w=1/[\s^2^(Fo^2^)+(0.0430P)^2^+0.4254P] where P=(Fo^2^+2Fc^2^)/3'
_refine_ls_weighting_scheme calc
_refine_ls_wR_factor_gt 0.0833
_refine_ls_wR_factor_ref 0.0850
_reflns_number_gt 4108
_reflns_number_total 4356
_reflns_threshold_expression >2\s(I)
_cod_data_source_file suppl_ncrs-2016-0064_suppl.cif
_cod_data_source_block 16tan1_0m
_cod_original_sg_symbol_H-M P-1
_cod_database_code 8106469
_publcif_info_exptl_table_max_cols 4
_publcif_info_exptl_table_use_headnotes n

loop_
_symmetry_equiv_pos_as_xyz
'x, y, z'
'-x, -y, -z'

loop_
_atom_site_label
_atom_site_type_symbol
_atom_site_fract_x
_atom_site_fract_y
_atom_site_fract_z
_atom_site_U_iso_or_equiv
_atom_site_adp_type
_atom_site_occupancy
_atom_site_site_symmetry_order
_atom_site_calc_flag
_atom_site_refinement_flags_posn
_atom_site_refinement_flags_adp
_atom_site_refinement_flags_occupancy
_atom_site_disorder_assembly
_atom_site_disorder_group
C01 C 0.41016(14) 0.14206(12) 1.01246(10) 0.0138(2) Uani 1 1 d . . . . .
C1 C 0.34792(14) 0.61451(12) 0.75541(10) 0.0136(2) Uani 1 1 d . . . . .
C02 C 0.35574(14) 0.08359(13) 0.94552(10) 0.0142(2) Uani 1 1 d . . . . .
C2 C 0.27691(15) 0.65594(14) 0.65241(11) 0.0188(2) Uani 1 1 d . . . . .
H2 H 0.3438 0.6614 0.5808 0.023 Uiso 1 1 calc R U . . .
C03 C 0.44017(14) -0.05835(13) 0.92631(10) 0.0135(2) Uani 1 1 d . . . . .
C3 C 0.10609(16) 0.68898(16) 0.65738(13) 0.0251(3) Uani 1 1 d . . . . .
H3 H 0.0584 0.7157 0.5893 0.030 Uiso 1 1 calc R U . . .
C4 C 0.00684(16) 0.68191(15) 0.76446(13) 0.0253(3) Uani 1 1 d . . . . .
H4 H -0.1074 0.7022 0.7679 0.030 Uiso 1 1 calc R U . . .
C5 C 0.07653(16) 0.64480(15) 0.86646(12) 0.0227(3) Uani 1 1 d . . . . .
H5 H 0.0091 0.6429 0.9374 0.027 Uiso 1 1 calc R U . . .
C6 C 0.24740(15) 0.61042(13) 0.86238(10) 0.0172(2) Uani 1 1 d . . . . .
H6 H 0.2945 0.5848 0.9306 0.021 Uiso 1 1 calc R U . . .
C7 C 0.62624(14) 0.36671(12) 0.75128(10) 0.0131(2) Uani 1 1 d . . . . .
C8 C 0.76013(14) 0.27265(13) 0.80716(10) 0.0163(2) Uani 1 1 d . . . . .
H8 H 0.8110 0.3059 0.8508 0.020 Uiso 1 1 calc R U . . .
C9 C 0.81747(15) 0.12886(14) 0.79742(11) 0.0200(2) Uani 1 1 d . . . . .
H9 H 0.9065 0.0660 0.8347 0.024 Uiso 1 1 calc R U . . .
C10 C 0.74158(16) 0.07961(14) 0.73195(12) 0.0212(3) Uani 1 1 d . . . . .
H10 H 0.7820 -0.0154 0.7238 0.025 Uiso 1 1 calc R U . . .
C11 C 0.60606(16) 0.17106(14) 0.67872(11) 0.0204(2) Uani 1 1 d . . . . .
H11 H 0.5541 0.1366 0.6365 0.024 Uiso 1 1 calc R U . . .
C12 C 0.54774(15) 0.31456(13) 0.68843(10) 0.0168(2) Uani 1 1 d . . . . .
H12 H 0.4564 0.3758 0.6531 0.020 Uiso 1 1 calc R U . . .
C13 C 0.66097(14) 0.66691(13) 0.61792(10) 0.0136(2) Uani 1 1 d . . . . .
C14 C 0.63799(15) 0.82027(14) 0.59957(11) 0.0186(2) Uani 1 1 d . . . . .
H14 H 0.5734 0.8622 0.6563 0.022 Uiso 1 1 calc R U . . .
C15 C 0.71160(17) 0.91047(14) 0.49663(11) 0.0222(3) Uani 1 1 d . . . . .
H15 H 0.6969 1.0124 0.4850 0.027 Uiso 1 1 calc R U . . .
C16 C 0.80706(16) 0.84846(15) 0.41108(11) 0.0225(3) Uani 1 1 d . . . . .
H16 H 0.8546 0.9092 0.3418 0.027 Uiso 1 1 calc R U . . .
C17 C 0.83133(16) 0.69618(15) 0.42916(11) 0.0222(3) Uani 1 1 d . . . . .
H17 H 0.8958 0.6548 0.3721 0.027 Uiso 1 1 calc R U . . .
C18 C 0.75950(15) 0.60495(14) 0.53249(11) 0.0183(2) Uani 1 1 d . . . . .
H18 H 0.7771 0.5026 0.5447 0.022 Uiso 1 1 calc R U . . .
H01 H 0.377(3) 0.299(3) 1.065(2) 0.053(6) Uiso 1 1 d . . . . .
O1 O 0.33228(11) 0.27057(10) 1.02932(8) 0.02043(19) Uani 1 1 d . . . . .
O01 O 0.62263(10) 0.56967(9) 0.85935(7) 0.01564(17) Uani 1 1 d . . . . .
O2 O 0.39870(11) -0.11250(10) 0.86309(8) 0.02052(19) Uani 1 1 d . . . . .
Cl1 Cl 0.18067(4) 0.17659(4) 0.88055(3) 0.02427(9) Uani 1 1 d . . . . .
P1 P 0.56691(3) 0.55661(3) 0.75616(2) 0.01115(8) Uani 1 1 d . . . . .

loop_
_atom_site_aniso_label
_atom_site_aniso_U_11
_atom_site_aniso_U_22
_atom_site_aniso_U_33
_atom_site_aniso_U_23
_atom_site_aniso_U_13
_atom_site_aniso_U_12
C01 0.0143(5) 0.0144(5) 0.0137(5) -0.0057(4) -0.0019(4) -0.0024(4)
C1 0.0126(5) 0.0120(5) 0.0167(5) -0.0049(4) -0.0028(4) -0.0020(4)
C02 0.0131(5) 0.0160(5) 0.0145(5) -0.0058(4) -0.0045(4) -0.0011(4)
C2 0.0177(6) 0.0209(6) 0.0179(6) -0.0065(5) -0.0051(4) -0.0012(4)
C03 0.0146(5) 0.0150(5) 0.0124(5) -0.0046(4) -0.0020(4) -0.0046(4)
C3 0.0202(6) 0.0268(7) 0.0298(7) -0.0090(5) -0.0124(5) 0.0003(5)
C4 0.0132(5) 0.0238(6) 0.0393(8) -0.0112(6) -0.0056(5) -0.0006(5)
C5 0.0167(6) 0.0220(6) 0.0264(6) -0.0081(5) 0.0037(5) -0.0031(5)
C6 0.0177(5) 0.0160(5) 0.0169(5) -0.0052(4) -0.0015(4) -0.0023(4)
C7 0.0140(5) 0.0126(5) 0.0134(5) -0.0054(4) -0.0001(4) -0.0032(4)
C8 0.0144(5) 0.0167(5) 0.0185(5) -0.0060(4) -0.0020(4) -0.0035(4)
C9 0.0156(5) 0.0161(6) 0.0246(6) -0.0047(5) -0.0010(5) -0.0006(4)
C10 0.0240(6) 0.0136(5) 0.0248(6) -0.0086(5) 0.0039(5) -0.0039(5)
C11 0.0274(6) 0.0182(6) 0.0200(6) -0.0100(5) -0.0009(5) -0.0083(5)
C12 0.0199(6) 0.0153(5) 0.0172(5) -0.0058(4) -0.0049(4) -0.0040(4)
C13 0.0130(5) 0.0157(5) 0.0130(5) -0.0048(4) -0.0024(4) -0.0038(4)
C14 0.0211(6) 0.0172(6) 0.0183(6) -0.0076(4) -0.0003(4) -0.0044(4)
C15 0.0274(6) 0.0165(6) 0.0223(6) -0.0042(5) -0.0016(5) -0.0076(5)
C16 0.0218(6) 0.0267(6) 0.0168(6) -0.0023(5) -0.0002(5) -0.0089(5)
C17 0.0212(6) 0.0281(7) 0.0166(6) -0.0096(5) 0.0023(5) -0.0041(5)
C18 0.0189(5) 0.0181(6) 0.0182(6) -0.0079(5) -0.0011(4) -0.0024(4)
O1 0.0216(4) 0.0182(4) 0.0271(5) -0.0144(4) -0.0112(4) 0.0029(3)
O01 0.0180(4) 0.0166(4) 0.0154(4) -0.0081(3) -0.0056(3) -0.0019(3)
O2 0.0237(4) 0.0206(4) 0.0235(4) -0.0120(4) -0.0097(4) -0.0027(3)
Cl1 0.02087(16) 0.02728(17) 0.02965(17) -0.01574(13) -0.01516(12) 0.00564(12)
P1 0.01145(14) 0.01168(14) 0.01187(14) -0.00552(10) -0.00223(10) -0.00184(10)

loop_
_atom_type_symbol
_atom_type_description
_atom_type_scat_dispersion_real
_atom_type_scat_dispersion_imag
_atom_type_scat_source
C C 0.0033 0.0016 'International Tables Vol C Tables 4.2.6.8 and 6.1.1.4'
H H 0.0000 0.0000 'International Tables Vol C Tables 4.2.6.8 and 6.1.1.4'
O O 0.0106 0.0060 'International Tables Vol C Tables 4.2.6.8 and 6.1.1.4'
Cl Cl 0.1484 0.1585 'International Tables Vol C Tables 4.2.6.8 and 6.1.1.4'
P P 0.1023 0.0942 'International Tables Vol C Tables 4.2.6.8 and 6.1.1.4'

loop_
_geom_angle_atom_site_label_1
_geom_angle_atom_site_label_2
_geom_angle_atom_site_label_3
_geom_angle
_geom_angle_site_symmetry_1
_geom_angle_site_symmetry_3
O1 C01 C02 121.43(10) . .
O1 C01 C03 117.99(10) . 2_657
C02 C01 C03 120.55(10) . 2_657
C6 C1 C2 120.06(11) . .
C6 C1 P1 118.08(9) . .
C2 C1 P1 121.79(9) . .
C01 C02 C03 122.07(10) . .
C01 C02 Cl1 120.19(9) . .
C03 C02 Cl1 117.74(8) . .
C3 C2 C1 119.84(12) . .
C3 C2 H2 120.1 . .
C1 C2 H2 120.1 . .
O2 C03 C02 124.16(11) . .
O2 C03 C01 118.48(10) . 2_657
C02 C03 C01 117.35(9) . 2_657
C4 C3 C2 119.77(12) . .
C4 C3 H3 120.1 . .
C2 C3 H3 120.1 . .
C5 C4 C3 120.65(12) . .
C5 C4 H4 119.7 . .
C3 C4 H4 119.7 . .
C4 C5 C6 119.92(12) . .
C4 C5 H5 120.0 . .
C6 C5 H5 120.0 . .
C5 C6 C1 119.72(11) . .
C5 C6 H6 120.1 . .
C1 C6 H6 120.1 . .
C8 C7 C12 119.70(10) . .
C8 C7 P1 118.39(9) . .
C12 C7 P1 121.82(9) . .
C9 C8 C7 119.91(11) . .
C9 C8 H8 120.0 . .
C7 C8 H8 120.0 . .
C10 C9 C8 119.94(11) . .
C10 C9 H9 120.0 . .
C8 C9 H9 120.0 . .
C11 C10 C9 120.42(11) . .
C11 C10 H10 119.8 . .
C9 C10 H10 119.8 . .
C10 C11 C12 119.94(11) . .
C10 C11 H11 120.0 . .
C12 C11 H11 120.0 . .
C11 C12 C7 120.05(11) . .
C11 C12 H12 120.0 . .
C7 C12 H12 120.0 . .
C14 C13 C18 119.39(11) . .
C14 C13 P1 117.35(9) . .
C18 C13 P1 123.20(9) . .
C15 C14 C13 120.14(11) . .
C15 C14 H14 119.9 . .
C13 C14 H14 119.9 . .
C16 C15 C14 120.15(12) . .
C16 C15 H15 119.9 . .
C14 C15 H15 119.9 . .
C17 C16 C15 119.98(12) . .
C17 C16 H16 120.0 . .
C15 C16 H16 120.0 . .
C16 C17 C18 120.20(12) . .
C16 C17 H17 119.9 . .
C18 C17 H17 119.9 . .
C17 C18 C13 120.13(11) . .
C17 C18 H18 119.9 . .
C13 C18 H18 119.9 . .
C01 O1 H01 114.6(17) . .
O01 P1 C1 113.34(5) . .
O01 P1 C7 110.90(5) . .
C1 P1 C7 107.82(5) . .
O01 P1 C13 112.46(5) . .
C1 P1 C13 106.57(5) . .
C7 P1 C13 105.29(5) . .

loop_
_geom_bond_atom_site_label_1
_geom_bond_atom_site_label_2
_geom_bond_distance
_geom_bond_site_symmetry_2
C01 O1 1.3153(14) .
C01 C02 1.3506(16) .
C01 C03 1.5088(16) 2_657
C1 C6 1.3964(16) .
C1 C2 1.4000(16) .
C1 P1 1.7931(12) .
C02 C03 1.4526(16) .
C02 Cl1 1.7191(12) .
C2 C3 1.3904(18) .
C2 H2 0.9300 .
C03 O2 1.2212(14) .
C03 C01 1.5089(16) 2_657
C3 C4 1.389(2) .
C3 H3 0.9300 .
C4 C5 1.389(2) .
C4 H4 0.9300 .
C5 C6 1.3916(17) .
C5 H5 0.9300 .
C6 H6 0.9300 .
C7 C8 1.3959(16) .
C7 C12 1.3970(16) .
C7 P1 1.8019(12) .
C8 C9 1.3935(17) .
C8 H8 0.9300 .
C9 C10 1.3882(19) .
C9 H9 0.9300 .
C10 C11 1.3855(19) .
C10 H10 0.9300 .
C11 C12 1.3913(17) .
C11 H11 0.9300 .
C12 H12 0.9300 .
C13 C14 1.3963(16) .
C13 C18 1.3980(16) .
C13 P1 1.8093(12) .
C14 C15 1.3919(17) .
C14 H14 0.9300 .
C15 C16 1.3912(19) .
C15 H15 0.9300 .
C16 C17 1.3855(19) .
C16 H16 0.9300 .
C17 C18 1.3928(18) .
C17 H17 0.9300 .
C18 H18 0.9300 .
O1 H01 0.79(2) .
O01 P1 1.4928(8) .

loop_
_publcif_info_datablock.id
_publcif_info_datablock.publ_exptl
_publcif_info_datablock.publ_geom
_publcif_info_datablock.structure
{db09d0f9-8720-4df8-a358-c3cd639a7edd} y y y
{d9e0ecd5-6167-4deb-ba88-a15e7bc6e0b9} ? ? ?

loop_
_publcif_info_exptl_table_extra_item
sin_theta_over_lambda_max

loop_
_publcif_info_tables.block_id
_publcif_info_tables.reference_item
{d9e0ecd5-6167-4deb-ba88-a15e7bc6e0b9} '_publcif_info_datablock.publ_exptl'
